data_4317210
loop_
_publ_author_name
'Jiurong Hu'
'Guifeng Liu'
'Qibai Jiang'
'Rui Zhang'
'Wei Huang'
'Hong Yan'

_publ_contact_author_address
;
    State Key Laboratory of Coordination Chemistry, 
    Nanjing University, 
    Nanjing 210093, 
    P. R. China
;
_publ_contact_author_email hyan1965@nju.edu.cn
_publ_contact_author_fax '(+86)-25- 83314502'
_publ_contact_author_name 'H. Yan'
_publ_contact_author_phone '(+86)-25- 83314502'
_publ_section_title
;
 Controlled Assembly of Ruthenium Complexes through ortho-Carborane
 Dithiolate and Polysulfide Ligands
;
_journal_name_full 'Inorganic Chemistry'
_journal_page_first 11199
_journal_page_last 11204
_journal_paper_doi 10.1021/ic101817u
_journal_volume 49
_journal_year 2010
_chemical_formula_sum 'C28 H74 B40 O4 Ru4 S8'
_chemical_formula_weight 1568.03
_chemical_name_systematic
; 
 ? 
;
_space_group_IT_number 15
_symmetry_cell_setting monoclinic
_symmetry_space_group_name_Hall '-C 2yc'
_symmetry_space_group_name_H-M 'C 1 2/c 1'
_atom_sites_solution_hydrogens geom
_atom_sites_solution_primary direct
_atom_sites_solution_secondary difmap
_audit_creation_method SHELXL-97
_cell_angle_alpha 90.00
_cell_angle_beta 128.0250(10)
_cell_angle_gamma 90.00
_cell_formula_units_Z 4
_cell_length_a 29.373(4)
_cell_length_b 16.587(2)
_cell_length_c 18.476(5)
_cell_measurement_reflns_used 2860
_cell_measurement_temperature 291(2)
_cell_measurement_theta_max 21.33
_cell_measurement_theta_min 2.44
_cell_volume 7091(2)
_computing_cell_refinement SMART
_computing_data_collection 'SMART (Bruker, 2000)'
_computing_data_reduction 'SAINT (Bruker, 2000)'
_computing_molecular_graphics SHELXTL
_computing_publication_material SHELXTL
_computing_structure_refinement 'SHELXL-97 (Sheldrick, 1997)'
_computing_structure_solution 'SHELXS-97 (Sheldrick, 1990)'
_diffrn_ambient_temperature 291(2)
_diffrn_measured_fraction_theta_full 0.998
_diffrn_measured_fraction_theta_max 0.998
_diffrn_measurement_device_type 'CCD area detector'
_diffrn_measurement_method 'phi and omega scans'
_diffrn_radiation_monochromator graphite
_diffrn_radiation_source 'fine-focus sealed tube'
_diffrn_radiation_type MoK\a
_diffrn_radiation_wavelength 0.71073
_diffrn_reflns_av_R_equivalents 0.0739
_diffrn_reflns_av_sigmaI/netI 0.0839
_diffrn_reflns_limit_h_max 18
_diffrn_reflns_limit_h_min -34
_diffrn_reflns_limit_k_max 19
_diffrn_reflns_limit_k_min -19
_diffrn_reflns_limit_l_max 21
_diffrn_reflns_limit_l_min -16
_diffrn_reflns_number 17508
_diffrn_reflns_theta_full 25.00
_diffrn_reflns_theta_max 25.00
_diffrn_reflns_theta_min 1.65
_exptl_absorpt_coefficient_mu 1.104
_exptl_absorpt_correction_T_max 0.8976
_exptl_absorpt_correction_T_min 0.8976
_exptl_absorpt_correction_type multi-scan
_exptl_absorpt_process_details '(SADABS; Bruker, 2000)'
_exptl_crystal_colour yellow
_exptl_crystal_density_diffrn 1.469
_exptl_crystal_density_method 'not measured'
_exptl_crystal_description block
_exptl_crystal_F_000 3112
_exptl_crystal_size_max 0.30
_exptl_crystal_size_mid 0.26
_exptl_crystal_size_min 0.22
_refine_diff_density_max 1.696
_refine_diff_density_min -0.889
_refine_diff_density_rms 0.146
_refine_ls_extinction_method none
_refine_ls_goodness_of_fit_ref 1.009
_refine_ls_hydrogen_treatment constr
_refine_ls_matrix_type full
_refine_ls_number_parameters 376
_refine_ls_number_reflns 6236
_refine_ls_number_restraints 9
_refine_ls_restrained_S_all 1.019
_refine_ls_R_factor_all 0.1021
_refine_ls_R_factor_gt 0.0611
_refine_ls_shift/su_max 0.000
_refine_ls_shift/su_mean 0.000
_refine_ls_structure_factor_coef Fsqd
_refine_ls_weighting_details 'calc w=1/[\s^2^(Fo^2^)+(0.0976P)^2^+1.9800P] where P=(Fo^2^+2Fc^2^)/3'
_refine_ls_weighting_scheme calc
_refine_ls_wR_factor_gt 0.1614
_refine_ls_wR_factor_ref 0.1765
_reflns_number_gt 3958
_reflns_number_total 6236
_reflns_threshold_expression >2sigma(I)
_cod_data_source_file ic101817u_si_001_3.cif
_cod_data_source_block 4
_cod_depositor_comments
;
The following automatic conversions were performed:

'_symmetry_cell_setting' value 'Monoclinic' changed to 'monoclinic'
according to the built-in table from CIF Core dictionary named
'cif_core.dic' version 2.4.1 from 2010-06-29.

Automatic conversion script
Id: cif_fix_values 1646 2011-03-28 12:23:43Z adriana 
;
_cod_original_sg_symbol_H-M 'C 1 2/c 1 '
_cod_database_code 4317210

loop_
_symmetry_equiv_pos_as_xyz
'x, y, z'
'-x, y, -z+1/2'
'x+1/2, y+1/2, z'
'-x+1/2, y+1/2, -z+1/2'
'-x, -y, -z'
'x, -y, z-1/2'
'-x+1/2, -y+1/2, -z'
'x+1/2, -y+1/2, z-1/2'

loop_
_atom_site_label
_atom_site_type_symbol
_atom_site_fract_x
_atom_site_fract_y
_atom_site_fract_z
_atom_site_U_iso_or_equiv
_atom_site_adp_type
_atom_site_occupancy
_atom_site_symmetry_multiplicity
_atom_site_calc_flag
_atom_site_refinement_flags
_atom_site_disorder_assembly
_atom_site_disorder_group
Ru1 Ru 0.37665(3) 0.27078(4) 0.44496(4) 0.0444(2) Uani 1 1 d . . .
Ru2 Ru 0.45710(3) 0.33194(4) 0.65648(4) 0.0391(2) Uani 1 1 d U . .
B3 B 0.4299(5) 0.4675(6) 0.6267(8) 0.062(3) Uani 1 1 d U . .
B4 B 0.3625(5) 0.5040(7) 0.6001(8) 0.067(3) Uani 1 1 d . . .
H4 H 0.3526 0.4917 0.6396 0.081 Uiso 1 1 d R . .
B5 B 0.3111(6) 0.5124(8) 0.4807(9) 0.083(4) Uani 1 1 d U . .
H5 H 0.2712 0.4991 0.4493 0.099 Uiso 1 1 d R . .
B6 B 0.3473(7) 0.4905(9) 0.4302(10) 0.092(3) Uani 1 1 d U . .
H6A H 0.3265 0.4643 0.3715 0.111 Uiso 1 1 d R . .
B7 B 0.4524(7) 0.5389(9) 0.5849(9) 0.087(4) Uani 1 1 d . . .
H7A H 0.4932 0.5403 0.6160 0.104 Uiso 1 1 d R . .
B8 B 0.4224(8) 0.5680(8) 0.6382(12) 0.105(5) Uani 1 1 d U . .
H8 H 0.4446 0.5943 0.6970 0.126 Uiso 1 1 d R . .
B9 B 0.3507(9) 0.5953(8) 0.5499(13) 0.122(7) Uani 1 1 d . . .
H9A H 0.3322 0.6376 0.5587 0.146 Uiso 1 1 d R . .
B10 B 0.3330(10) 0.5878(11) 0.4381(15) 0.128(7) Uani 1 1 d U . .
H10A H 0.3069 0.6226 0.3869 0.153 Uiso 1 1 d R . .
B11 B 0.4000(7) 0.5477(7) 0.4639(11) 0.095(5) Uani 1 1 d U . .
H11 H 0.4097 0.5549 0.4234 0.114 Uiso 1 1 d R . .
B12 B 0.4061(11) 0.6179(8) 0.5384(17) 0.151(10) Uani 1 1 d . . .
H12A H 0.4185 0.6724 0.5430 0.181 Uiso 1 1 d R . .
B13 B 0.5477(4) 0.2343(7) 0.5868(7) 0.051(3) Uani 1 1 d . . .
H13 H 0.5294 0.2799 0.5464 0.062 Uiso 1 1 d R . .
B14 B 0.5253(4) 0.1365(7) 0.5464(7) 0.057(3) Uani 1 1 d . . .
H14 H 0.4949 0.1261 0.4826 0.068 Uiso 1 1 d R . .
B15 B 0.5325(5) 0.0784(6) 0.6324(8) 0.055(3) Uani 1 1 d . . .
H15 H 0.5062 0.0353 0.6171 0.066 Uiso 1 1 d R . .
B16 B 0.5584(4) 0.1390(6) 0.7273(6) 0.051(3) Uani 1 1 d . . .
H16 H 0.5466 0.1312 0.7649 0.062 Uiso 1 1 d R . .
B17 B 0.6215(4) 0.2327(6) 0.6848(7) 0.051(3) Uani 1 1 d . . .
H17 H 0.6470 0.2777 0.7024 0.061 Uiso 1 1 d R . .
B18 B 0.5954(5) 0.1697(7) 0.5898(8) 0.061(3) Uani 1 1 d . . .
H18 H 0.6057 0.1774 0.5500 0.073 Uiso 1 1 d R . .
B19 B 0.5862(5) 0.0707(7) 0.6181(8) 0.067(3) Uani 1 1 d . . .
H19 H 0.5910 0.0228 0.5943 0.080 Uiso 1 1 d R . .
B20 B 0.6070(4) 0.0755(6) 0.7297(8) 0.060(3) Uani 1 1 d . . .
H20 H 0.6238 0.0293 0.7693 0.072 Uiso 1 1 d R . .
B21 B 0.6293(4) 0.1739(6) 0.7716(7) 0.058(3) Uani 1 1 d . . .
H21 H 0.6586 0.1880 0.8348 0.070 Uiso 1 1 d R . .
B22 B 0.6443(5) 0.1314(7) 0.7001(8) 0.065(3) Uani 1 1 d . . .
H22 H 0.6833 0.1182 0.7251 0.078 Uiso 1 1 d R . .
C1 C 0.4109(4) 0.4616(5) 0.5169(6) 0.056(2) Uani 1 1 d U . .
C2 C 0.3608(4) 0.4426(5) 0.5251(5) 0.051(2) Uani 1 1 d U . .
C3 C 0.5130(3) 0.1737(5) 0.6181(5) 0.0430(19) Uani 1 1 d . . .
C4 C 0.5692(3) 0.2328(5) 0.6982(5) 0.0405(19) Uani 1 1 d . . .
C5 C 0.3521(4) 0.2996(7) 0.3071(6) 0.067(3) Uani 1 1 d . . .
C6 C 0.3034(4) 0.3092(7) 0.3053(6) 0.075(3) Uani 1 1 d . . .
H6 H 0.2873 0.3633 0.2965 0.090 Uiso 1 1 calc R . .
C7 C 0.2847(4) 0.2464(7) 0.3327(6) 0.068(3) Uani 1 1 d . . .
H7 H 0.2564 0.2592 0.3428 0.081 Uiso 1 1 calc R . .
C8 C 0.3129(4) 0.1708(6) 0.3634(6) 0.064(3) Uani 1 1 d . . .
C9 C 0.3612(4) 0.1604(6) 0.3645(6) 0.065(3) Uani 1 1 d . . .
H9 H 0.3864 0.1136 0.3966 0.078 Uiso 1 1 calc R . .
C10 C 0.3800(4) 0.2219(7) 0.3380(6) 0.070(3) Uani 1 1 d . . .
H10 H 0.4180 0.2161 0.3523 0.084 Uiso 1 1 calc R . .
C11 C 0.3759(6) 0.3641(9) 0.2799(7) 0.109(5) Uani 1 1 d . . .
H11A H 0.4167 0.3561 0.3136 0.163 Uiso 1 1 calc R . .
H11B H 0.3691 0.4164 0.2938 0.163 Uiso 1 1 calc R . .
H11C H 0.3570 0.3604 0.2153 0.163 Uiso 1 1 calc R . .
C12 C 0.2969(5) 0.1041(7) 0.3978(8) 0.091(4) Uani 1 1 d . . .
H12 H 0.3333 0.0762 0.4443 0.110 Uiso 1 1 calc R . .
C13 C 0.2600(6) 0.0427(9) 0.3211(9) 0.128(5) Uani 1 1 d . . .
H13A H 0.2553 -0.0047 0.3458 0.192 Uiso 1 1 calc R . .
H13B H 0.2786 0.0286 0.2947 0.192 Uiso 1 1 calc R . .
H13C H 0.2227 0.0657 0.2746 0.192 Uiso 1 1 calc R . .
C14 C 0.2737(7) 0.1283(10) 0.4444(10) 0.153(7) Uani 1 1 d . . .
H14A H 0.2956 0.1730 0.4842 0.229 Uiso 1 1 calc R . .
H14B H 0.2762 0.0840 0.4801 0.229 Uiso 1 1 calc R . .
H14C H 0.2340 0.1439 0.3998 0.229 Uiso 1 1 calc R . .
S1 S 0.44685(9) 0.37465(13) 0.51973(14) 0.0479(5) Uani 1 1 d . . .
S2 S 0.35512(9) 0.33545(13) 0.53656(15) 0.0467(5) Uani 1 1 d U . .
S3 S 0.44347(9) 0.20054(13) 0.58842(14) 0.0459(5) Uani 1 1 d U . .
S4 S 0.55508(9) 0.32710(12) 0.73253(14) 0.0425(5) Uani 1 1 d . . .
O1 O 0.3509(17) 0.123(2) 0.0839(18) 0.72(3) Uani 1 1 d . . .
H1A H 0.3672 0.1133 0.1402 0.866 Uiso 1 1 d R . .
H1B H 0.3291 0.1631 0.0691 1.082 Uiso 1 1 d R . .
O2 O 0.4617(16) 0.843(3) 0.7014(17) 0.72(3) Uani 1 1 d . . .
H2A H 0.4692 0.8612 0.7506 1.082 Uiso 1 1 d R . .
H2B H 0.4453 0.8789 0.6600 1.082 Uiso 1 1 d R . .

loop_
_atom_site_aniso_label
_atom_site_aniso_U_11
_atom_site_aniso_U_22
_atom_site_aniso_U_33
_atom_site_aniso_U_23
_atom_site_aniso_U_13
_atom_site_aniso_U_12
Ru1 0.0383(4) 0.0545(4) 0.0391(4) 0.0086(3) 0.0232(3) 0.0061(3)
Ru2 0.0436(4) 0.0422(4) 0.0373(4) 0.0081(3) 0.0279(3) 0.0100(3)
B3 0.086(8) 0.049(3) 0.065(7) 0.018(5) 0.053(7) 0.021(5)
B4 0.092(9) 0.073(8) 0.073(8) -0.006(6) 0.070(8) 0.000(7)
B5 0.098(10) 0.071(8) 0.082(9) 0.038(7) 0.057(8) 0.049(7)
B6 0.118(7) 0.100(8) 0.070(7) 0.031(7) 0.064(6) 0.029(7)
B7 0.100(11) 0.103(11) 0.084(9) -0.031(8) 0.070(9) -0.039(9)
B8 0.167(17) 0.057(5) 0.127(13) -0.054(8) 0.108(13) -0.032(9)
B9 0.26(2) 0.048(8) 0.188(18) 0.013(9) 0.20(2) 0.029(11)
B10 0.20(2) 0.106(9) 0.176(18) 0.083(12) 0.164(18) 0.076(13)
B11 0.184(14) 0.043(7) 0.139(13) 0.032(7) 0.140(12) 0.026(7)
B12 0.29(3) 0.042(8) 0.30(3) -0.015(12) 0.28(3) -0.003(12)
B13 0.047(6) 0.070(7) 0.043(6) 0.003(5) 0.030(5) 0.008(5)
B14 0.048(6) 0.075(7) 0.045(6) -0.012(5) 0.027(5) 0.001(5)
B15 0.055(7) 0.046(6) 0.073(7) -0.002(5) 0.044(6) -0.001(5)
B16 0.049(6) 0.058(6) 0.045(6) 0.009(5) 0.028(5) 0.002(5)
B17 0.037(6) 0.061(7) 0.063(7) -0.010(5) 0.034(5) -0.009(5)
B18 0.067(8) 0.069(7) 0.069(7) -0.022(6) 0.052(6) -0.007(6)
B19 0.069(8) 0.061(7) 0.086(9) -0.009(6) 0.056(7) 0.010(6)
B20 0.048(7) 0.049(6) 0.071(7) 0.009(5) 0.030(6) 0.013(5)
B21 0.034(6) 0.066(7) 0.050(6) -0.005(5) 0.013(5) 0.005(5)
B22 0.046(7) 0.061(7) 0.084(8) -0.011(6) 0.038(6) 0.009(5)
C1 0.089(6) 0.041(5) 0.067(5) 0.001(4) 0.063(5) -0.003(4)
C2 0.049(5) 0.059(5) 0.043(5) 0.004(4) 0.027(4) 0.009(4)
C3 0.035(5) 0.050(5) 0.042(5) 0.000(4) 0.023(4) 0.004(4)
C4 0.039(5) 0.047(5) 0.037(4) -0.006(3) 0.024(4) -0.001(4)
C5 0.046(6) 0.111(8) 0.035(5) 0.009(5) 0.021(5) 0.003(6)
C6 0.063(7) 0.087(8) 0.050(6) 0.012(5) 0.023(5) 0.016(6)
C7 0.044(6) 0.103(8) 0.045(5) 0.014(5) 0.022(5) 0.006(6)
C8 0.057(6) 0.080(7) 0.035(5) -0.003(5) 0.018(5) -0.018(5)
C9 0.064(7) 0.067(6) 0.040(5) -0.011(5) 0.019(5) 0.002(5)
C10 0.055(6) 0.107(9) 0.041(5) -0.002(6) 0.025(5) 0.005(6)
C11 0.122(11) 0.145(12) 0.057(7) 0.016(7) 0.054(7) -0.033(9)
C12 0.091(9) 0.094(9) 0.063(7) -0.021(6) 0.035(7) -0.048(7)
C13 0.140(13) 0.116(11) 0.113(11) -0.034(9) 0.071(10) -0.039(10)
C14 0.220(19) 0.162(15) 0.142(14) -0.059(12) 0.145(15) -0.113(14)
S1 0.0482(13) 0.0557(13) 0.0454(12) 0.0117(10) 0.0316(11) 0.0046(10)
S2 0.0437(9) 0.0501(12) 0.0527(12) 0.0125(10) 0.0329(8) 0.0106(10)
S3 0.0423(12) 0.0511(10) 0.0460(12) 0.0083(8) 0.0281(10) 0.0076(9)
S4 0.0524(13) 0.0387(11) 0.0486(12) 0.0023(9) 0.0371(11) 0.0026(9)
O1 0.81(6) 0.72(5) 0.32(3) 0.19(3) 0.19(3) -0.39(4)
O2 0.81(6) 0.72(5) 0.32(3) 0.19(3) 0.19(3) -0.39(4)

loop_
_atom_type_symbol
_atom_type_description
_atom_type_scat_dispersion_real
_atom_type_scat_dispersion_imag
_atom_type_scat_source
C C 0.0033 0.0016 'International Tables Vol C Tables 4.2.6.8 and 6.1.1.4'
H H 0.0000 0.0000 'International Tables Vol C Tables 4.2.6.8 and 6.1.1.4'
B B 0.0013 0.0007 'International Tables Vol C Tables 4.2.6.8 and 6.1.1.4'
S S 0.1246 0.1234 'International Tables Vol C Tables 4.2.6.8 and 6.1.1.4'
Ru Ru -1.2594 0.8363 'International Tables Vol C Tables 4.2.6.8 and 6.1.1.4'
O O 0.0106 0.0060 'International Tables Vol C Tables 4.2.6.8 and 6.1.1.4'

loop_
_geom_angle_atom_site_label_1
_geom_angle_atom_site_label_2
_geom_angle_atom_site_label_3
_geom_angle
_geom_angle_site_symmetry_1
_geom_angle_site_symmetry_3
_geom_angle_publ_flag
C10 Ru1 C6 66.8(4) . . ?
C10 Ru1 C7 78.1(4) . . ?
C6 Ru1 C7 37.3(4) . . ?
C10 Ru1 C9 36.6(4) . . ?
C6 Ru1 C9 78.8(4) . . ?
C7 Ru1 C9 65.9(4) . . ?
C10 Ru1 C5 38.1(4) . . ?
C6 Ru1 C5 37.4(3) . . ?
C7 Ru1 C5 67.5(4) . . ?
C9 Ru1 C5 67.9(4) . . ?
C10 Ru1 C8 66.8(4) . . ?
C6 Ru1 C8 67.6(4) . . ?
C7 Ru1 C8 37.0(4) . . ?
C9 Ru1 C8 37.0(4) . . ?
C5 Ru1 C8 81.0(4) . . ?
C10 Ru1 S1 106.7(3) . . ?
C6 Ru1 S1 110.1(3) . . ?
C7 Ru1 S1 143.5(3) . . ?
C9 Ru1 S1 137.3(3) . . ?
C5 Ru1 S1 93.6(3) . . ?
C8 Ru1 S1 173.5(3) . . ?
C10 Ru1 S2 168.6(3) . . ?
C6 Ru1 S2 101.8(3) . . ?
C7 Ru1 S2 92.5(3) . . ?
C9 Ru1 S2 143.9(3) . . ?
C5 Ru1 S2 132.1(3) . . ?
C8 Ru1 S2 109.3(3) . . ?
S1 Ru1 S2 77.07(8) . . ?
C10 Ru1 S3 110.7(3) . . ?
C6 Ru1 S3 166.6(3) . . ?
C7 Ru1 S3 129.8(3) . . ?
C9 Ru1 S3 91.7(3) . . ?
C5 Ru1 S3 146.1(3) . . ?
C8 Ru1 S3 99.1(3) . . ?
S1 Ru1 S3 83.33(8) . . ?
S2 Ru1 S3 80.23(8) . . ?
S4 Ru2 S4 106.19(7) 2_656 . ?
S4 Ru2 B3 91.5(3) 2_656 . ?
S4 Ru2 B3 107.2(3) . . ?
S4 Ru2 S2 91.89(8) 2_656 . ?
S4 Ru2 S2 161.87(8) . . ?
B3 Ru2 S2 73.0(3) . . ?
S4 Ru2 S3 111.48(7) 2_656 . ?
S4 Ru2 S3 91.74(7) . . ?
B3 Ru2 S3 145.1(3) . . ?
S2 Ru2 S3 80.14(7) . . ?
S4 Ru2 S1 160.57(8) 2_656 . ?
S4 Ru2 S1 87.30(7) . . ?
B3 Ru2 S1 70.9(3) . . ?
S2 Ru2 S1 75.52(7) . . ?
S3 Ru2 S1 81.34(7) . . ?
S4 Ru2 Ru2 53.31(6) 2_656 2_656 ?
S4 Ru2 Ru2 53.03(5) . 2_656 ?
B3 Ru2 Ru2 102.2(3) . 2_656 ?
S2 Ru2 Ru2 145.10(6) . 2_656 ?
S3 Ru2 Ru2 112.50(5) . 2_656 ?
S1 Ru2 Ru2 136.80(6) . 2_656 ?
B8 B3 C1 103.0(8) . . ?
B8 B3 B7 60.5(8) . . ?
C1 B3 B7 57.5(6) . . ?
B8 B3 C2 102.0(9) . . ?
C1 B3 C2 54.3(5) . . ?
B7 B3 C2 100.9(8) . . ?
B8 B3 B4 60.6(8) . . ?
C1 B3 B4 100.9(7) . . ?
B7 B3 B4 107.3(8) . . ?
C2 B3 B4 56.3(6) . . ?
B8 B3 Ru2 163.7(9) . . ?
C1 B3 Ru2 92.2(5) . . ?
B7 B3 Ru2 126.1(8) . . ?
C2 B3 Ru2 91.6(6) . . ?
B4 B3 Ru2 122.6(7) . . ?
C2 B4 B9 101.3(8) . . ?
C2 B4 B5 56.6(6) . . ?
B9 B4 B5 60.8(9) . . ?
C2 B4 B8 101.8(7) . . ?
B9 B4 B8 60.3(9) . . ?
B5 B4 B8 108.9(10) . . ?
C2 B4 B3 60.1(6) . . ?
B9 B4 B3 105.4(9) . . ?
B5 B4 B3 108.4(8) . . ?
B8 B4 B3 56.5(7) . . ?
C2 B4 H4 128.6 . . ?
B9 B4 H4 123.4 . . ?
B5 B4 H4 123.1 . . ?
B8 B4 H4 120.9 . . ?
B3 B4 H4 120.8 . . ?
C2 B5 B9 101.8(10) . . ?
C2 B5 B4 60.0(6) . . ?
B9 B5 B4 58.1(8) . . ?
C2 B5 B10 105.3(10) . . ?
B9 B5 B10 61.0(10) . . ?
B4 B5 B10 110.2(12) . . ?
C2 B5 B6 59.7(6) . . ?
B9 B5 B6 101.3(11) . . ?
B4 B5 B6 107.8(9) . . ?
B10 B5 B6 55.8(8) . . ?
C2 B5 H5 121.5 . . ?
B9 B5 H5 129.7 . . ?
B4 B5 H5 121.9 . . ?
B10 B5 H5 121.8 . . ?
B6 B5 H5 121.4 . . ?
B11 B6 C1 62.1(8) . . ?
B11 B6 B10 68.2(11) . . ?
C1 B6 B10 113.2(14) . . ?
B11 B6 C2 108.5(10) . . ?
C1 B6 C2 57.1(6) . . ?
B10 B6 C2 105.3(10) . . ?
B11 B6 B5 114.5(12) . . ?
C1 B6 B5 103.6(9) . . ?
B10 B6 B5 61.0(8) . . ?
C2 B6 B5 54.4(6) . . ?
B11 B6 H6A 120.2 . . ?
C1 B6 H6A 121.9 . . ?
B10 B6 H6A 120.6 . . ?
C2 B6 H6A 121.7 . . ?
B5 B6 H6A 120.1 . . ?
C1 B7 B12 103.1(12) . . ?
C1 B7 B8 104.4(9) . . ?
B12 B7 B8 63.0(10) . . ?
C1 B7 B3 61.1(7) . . ?
B12 B7 B3 110.2(10) . . ?
B8 B7 B3 58.7(7) . . ?
C1 B7 B11 56.9(6) . . ?
B12 B7 B11 59.7(10) . . ?
B8 B7 B11 109.9(11) . . ?
B3 B7 B11 110.0(9) . . ?
C1 B7 H7A 121.9 . . ?
B12 B7 H7A 127.0 . . ?
B8 B7 H7A 122.3 . . ?
B3 B7 H7A 115.1 . . ?
B11 B7 H7A 123.1 . . ?
B3 B8 B7 60.8(7) . . ?
B3 B8 B9 108.0(10) . . ?
B7 B8 B9 106.4(11) . . ?
B3 B8 B4 62.9(7) . . ?
B7 B8 B4 109.3(8) . . ?
B9 B8 B4 57.2(8) . . ?
B3 B8 B12 107.1(9) . . ?
B7 B8 B12 57.1(8) . . ?
B9 B8 B12 61.2(10) . . ?
B4 B8 B12 107.1(12) . . ?
B3 B8 H8 122.2 . . ?
B7 B8 H8 122.6 . . ?
B9 B8 H8 121.6 . . ?
B4 B8 H8 122.1 . . ?
B12 B8 H8 121.3 . . ?
B4 B9 B5 61.1(7) . . ?
B4 B9 B8 62.5(9) . . ?
B5 B9 B8 110.8(9) . . ?
B4 B9 B10 112.6(10) . . ?
B5 B9 B10 60.9(9) . . ?
B8 B9 B10 112.5(11) . . ?
B4 B9 B12 110.7(12) . . ?
B5 B9 B12 108.6(10) . . ?
B8 B9 B12 60.5(11) . . ?
B10 B9 B12 61.5(10) . . ?
B4 B9 H9A 120.4 . . ?
B5 B9 H9A 120.5 . . ?
B8 B9 H9A 120.9 . . ?
B10 B9 H9A 116.8 . . ?
B12 B9 H9A 120.9 . . ?
B6 B10 B5 63.2(9) . . ?
B6 B10 B9 104.6(10) . . ?
B5 B10 B9 58.1(8) . . ?
B6 B10 B11 52.9(8) . . ?
B5 B10 B11 104.4(9) . . ?
B9 B10 B11 102.7(13) . . ?
B6 B10 B12 98.4(11) . . ?
B5 B10 B12 104.9(12) . . ?
B9 B10 B12 59.5(10) . . ?
B11 B10 B12 55.9(9) . . ?
B6 B10 H10A 125.3 . . ?
B5 B10 H10A 124.6 . . ?
B9 B10 H10A 125.5 . . ?
B11 B10 H10A 123.4 . . ?
B12 B10 H10A 123.8 . . ?
B6 B11 C1 59.9(7) . . ?
B6 B11 B12 108.4(11) . . ?
C1 B11 B12 103.0(10) . . ?
B6 B11 B7 109.0(9) . . ?
C1 B11 B7 58.7(7) . . ?
B12 B11 B7 57.8(10) . . ?
B6 B11 B10 58.9(10) . . ?
C1 B11 B10 104.7(9) . . ?
B12 B11 B10 62.1(10) . . ?
B7 B11 B10 108.4(10) . . ?
B6 B11 H11 117.2 . . ?
C1 B11 H11 121.9 . . ?
B12 B11 H11 127.1 . . ?
B7 B11 H11 123.3 . . ?
B10 B11 H11 122.5 . . ?
B7 B12 B11 62.5(8) . . ?
B7 B12 B8 59.9(10) . . ?
B11 B12 B8 109.8(10) . . ?
B7 B12 B9 106.3(11) . . ?
B11 B12 B9 107.2(13) . . ?
B8 B12 B9 58.3(9) . . ?
B7 B12 B10 112.0(11) . . ?
B11 B12 B10 62.0(11) . . ?
B8 B12 B10 108.5(11) . . ?
B9 B12 B10 59.0(10) . . ?
B7 B12 H12A 122.9 . . ?
B11 B12 H12A 123.6 . . ?
B8 B12 H12A 119.8 . . ?
B9 B12 H12A 120.4 . . ?
B10 B12 H12A 119.2 . . ?
B14 B13 B18 61.4(6) . . ?
B14 B13 C4 105.0(7) . . ?
B18 B13 C4 104.8(7) . . ?
B14 B13 C3 57.7(5) . . ?
B18 B13 C3 104.8(7) . . ?
C4 B13 C3 57.7(5) . . ?
B14 B13 B17 109.0(7) . . ?
B18 B13 B17 60.2(6) . . ?
C4 B13 B17 57.9(5) . . ?
C3 B13 B17 104.3(7) . . ?
B14 B13 H13 121.3 . . ?
B18 B13 H13 124.4 . . ?
C4 B13 H13 123.4 . . ?
C3 B13 H13 122.9 . . ?
B17 B13 H13 123.5 . . ?
C3 B14 B13 61.9(5) . . ?
C3 B14 B15 57.1(5) . . ?
B13 B14 B15 108.8(7) . . ?
C3 B14 B18 106.4(7) . . ?
B13 B14 B18 59.3(6) . . ?
B15 B14 B18 107.6(8) . . ?
C3 B14 B19 103.9(7) . . ?
B13 B14 B19 108.1(8) . . ?
B15 B14 B19 59.3(6) . . ?
B18 B14 B19 60.3(6) . . ?
C3 B14 H14 122.8 . . ?
B13 B14 H14 121.0 . . ?
B15 B14 H14 121.0 . . ?
B18 B14 H14 123.6 . . ?
B19 B14 H14 123.2 . . ?
C3 B15 B16 59.9(5) . . ?
C3 B15 B14 59.4(6) . . ?
B16 B15 B14 109.2(7) . . ?
C3 B15 B19 107.5(8) . . ?
B16 B15 B19 108.5(8) . . ?
B14 B15 B19 61.5(6) . . ?
C3 B15 B20 106.1(7) . . ?
B16 B15 B20 59.7(6) . . ?
B14 B15 B20 108.4(7) . . ?
B19 B15 B20 59.5(6) . . ?
C3 B15 H15 122.0 . . ?
B16 B15 H15 120.0 . . ?
B14 B15 H15 121.2 . . ?
B19 B15 H15 122.6 . . ?
B20 B15 H15 122.9 . . ?
C3 B16 C4 59.2(5) . . ?
C3 B16 B15 57.3(5) . . ?
C4 B16 B15 104.9(7) . . ?
C3 B16 B20 105.4(7) . . ?
C4 B16 B20 104.3(7) . . ?
B15 B16 B20 61.4(6) . . ?
C3 B16 B21 105.9(7) . . ?
C4 B16 B21 58.2(5) . . ?
B15 B16 B21 108.1(7) . . ?
B20 B16 B21 59.1(6) . . ?
C3 B16 H16 122.6 . . ?
C4 B16 H16 124.2 . . ?
B15 B16 H16 121.6 . . ?
B20 B16 H16 123.6 . . ?
B21 B16 H16 123.3 . . ?
C4 B17 B18 105.5(7) . . ?
C4 B17 B22 105.3(7) . . ?
B18 B17 B22 59.0(6) . . ?
C4 B17 B21 59.4(5) . . ?
B18 B17 B21 108.1(8) . . ?
B22 B17 B21 60.3(6) . . ?
C4 B17 B13 60.2(5) . . ?
B18 B17 B13 58.9(6) . . ?
B22 B17 B13 106.4(7) . . ?
B21 B17 B13 109.1(7) . . ?
C4 B17 H17 122.4 . . ?
B18 B17 H17 124.7 . . ?
B22 B17 H17 123.0 . . ?
B21 B17 H17 118.8 . . ?
B13 B17 H17 122.9 . . ?
B22 B18 B13 109.3(7) . . ?
B22 B18 B17 60.6(6) . . ?
B13 B18 B17 60.9(5) . . ?
B22 B18 B14 107.8(8) . . ?
B13 B18 B14 59.3(6) . . ?
B17 B18 B14 107.8(7) . . ?
B22 B18 B19 59.1(7) . . ?
B13 B18 B19 108.1(8) . . ?
B17 B18 B19 107.7(8) . . ?
B14 B18 B19 60.4(6) . . ?
B22 B18 H18 121.6 . . ?
B13 B18 H18 121.5 . . ?
B17 B18 H18 122.3 . . ?
B14 B18 H18 121.4 . . ?
B19 B18 H18 121.3 . . ?
B22 B19 B20 60.4(7) . . ?
B22 B19 B15 108.4(8) . . ?
B20 B19 B15 61.0(6) . . ?
B22 B19 B18 58.8(7) . . ?
B20 B19 B18 107.2(8) . . ?
B15 B19 B18 106.8(7) . . ?
B22 B19 B14 106.7(8) . . ?
B20 B19 B14 107.9(7) . . ?
B15 B19 B14 59.2(6) . . ?
B18 B19 B14 59.3(6) . . ?
B22 B19 H19 122.3 . . ?
B20 B19 H19 122.2 . . ?
B15 B19 H19 121.9 . . ?
B18 B19 H19 122.2 . . ?
B14 B19 H19 121.8 . . ?
B21 B20 B16 61.8(6) . . ?
B21 B20 B19 109.1(8) . . ?
B16 B20 B19 108.0(7) . . ?
B21 B20 B22 60.7(6) . . ?
B16 B20 B22 109.2(7) . . ?
B19 B20 B22 59.5(7) . . ?
B21 B20 B15 108.3(7) . . ?
B16 B20 B15 58.9(5) . . ?
B19 B20 B15 59.5(6) . . ?
B22 B20 B15 106.6(8) . . ?
B21 B20 H20 122.0 . . ?
B16 B20 H20 121.7 . . ?
B19 B20 H20 120.3 . . ?
B22 B20 H20 122.2 . . ?
B15 B20 H20 121.7 . . ?
C4 B21 B20 104.9(7) . . ?
C4 B21 B17 58.4(5) . . ?
B20 B21 B17 108.0(8) . . ?
C4 B21 B22 104.2(7) . . ?
B20 B21 B22 59.8(6) . . ?
B17 B21 B22 59.8(6) . . ?
C4 B21 B16 59.0(5) . . ?
B20 B21 B16 59.1(6) . . ?
B17 B21 B16 107.3(7) . . ?
B22 B21 B16 106.3(7) . . ?
C4 B21 H21 122.4 . . ?
B20 B21 H21 125.2 . . ?
B17 B21 H21 119.2 . . ?
B22 B21 H21 123.8 . . ?
B16 B21 H21 123.3 . . ?
B18 B22 B19 62.0(7) . . ?
B18 B22 B20 109.5(8) . . ?
B19 B22 B20 60.1(6) . . ?
B18 B22 B17 60.4(6) . . ?
B19 B22 B17 109.8(8) . . ?
B20 B22 B17 107.7(7) . . ?
B18 B22 B21 108.9(7) . . ?
B19 B22 B21 108.5(8) . . ?
B20 B22 B21 59.4(6) . . ?
B17 B22 B21 59.9(6) . . ?
B18 B22 H22 121.7 . . ?
B19 B22 H22 121.7 . . ?
B20 B22 H22 121.2 . . ?
B17 B22 H22 121.0 . . ?
B21 B22 H22 120.2 . . ?
C2 C1 B6 65.3(7) . . ?
C2 C1 B11 111.9(8) . . ?
B6 C1 B11 58.0(8) . . ?
C2 C1 B7 111.3(7) . . ?
B6 C1 B7 112.3(10) . . ?
B11 C1 B7 64.5(8) . . ?
C2 C1 B3 63.6(6) . . ?
B6 C1 B3 118.9(8) . . ?
B11 C1 B3 116.6(8) . . ?
B7 C1 B3 61.4(7) . . ?
C2 C1 S1 113.8(6) . . ?
B6 C1 S1 125.2(8) . . ?
B11 C1 S1 128.3(7) . . ?
B7 C1 S1 117.2(8) . . ?
B3 C1 S1 104.7(6) . . ?
C1 C2 B5 113.7(8) . . ?
C1 C2 B4 113.2(7) . . ?
B5 C2 B4 63.4(7) . . ?
C1 C2 B6 57.6(6) . . ?
B5 C2 B6 65.8(7) . . ?
B4 C2 B6 115.1(8) . . ?
C1 C2 B3 62.1(6) . . ?
B5 C2 B3 117.0(8) . . ?
B4 C2 B3 63.7(6) . . ?
B6 C2 B3 111.3(8) . . ?
C1 C2 S2 111.1(6) . . ?
B5 C2 S2 129.6(8) . . ?
B4 C2 S2 117.0(6) . . ?
B6 C2 S2 126.0(7) . . ?
B3 C2 S2 103.5(5) . . ?
B15 C3 B14 63.5(6) . . ?
B15 C3 B16 62.7(6) . . ?
B14 C3 B16 114.7(7) . . ?
B15 C3 C4 111.1(6) . . ?
B14 C3 C4 109.5(6) . . ?
B16 C3 C4 61.7(5) . . ?
B15 C3 B13 112.8(7) . . ?
B14 C3 B13 60.4(6) . . ?
B16 C3 B13 113.2(6) . . ?
C4 C3 B13 60.6(5) . . ?
B15 C3 S3 120.0(6) . . ?
B14 C3 S3 126.7(6) . . ?
B16 C3 S3 110.9(6) . . ?
C4 C3 S3 115.5(5) . . ?
B13 C3 S3 122.1(6) . . ?
C3 C4 B17 110.6(6) . . ?
C3 C4 B21 109.5(6) . . ?
B17 C4 B21 62.2(6) . . ?
C3 C4 B16 59.1(5) . . ?
B17 C4 B16 113.4(7) . . ?
B21 C4 B16 62.8(6) . . ?
C3 C4 B13 61.7(5) . . ?
B17 C4 B13 61.9(5) . . ?
B21 C4 B13 112.8(7) . . ?
B16 C4 B13 112.1(6) . . ?
C3 C4 S4 119.5(5) . . ?
B17 C4 S4 117.9(6) . . ?
B21 C4 S4 123.7(6) . . ?
B16 C4 S4 122.5(5) . . ?
B13 C4 S4 113.7(6) . . ?
C6 C5 C10 115.4(10) . . ?
C6 C5 C11 125.1(11) . . ?
C10 C5 C11 119.5(10) . . ?
C6 C5 Ru1 70.3(5) . . ?
C10 C5 Ru1 69.6(5) . . ?
C11 C5 Ru1 129.5(7) . . ?
C7 C6 C5 121.2(10) . . ?
C7 C6 Ru1 71.4(5) . . ?
C5 C6 Ru1 72.3(5) . . ?
C7 C6 H6 118.9 . . ?
C5 C6 H6 118.9 . . ?
Ru1 C6 H6 118.9 . . ?
C6 C7 C8 122.6(10) . . ?
C6 C7 Ru1 71.3(6) . . ?
C8 C7 Ru1 73.1(5) . . ?
C6 C7 H7 118.1 . . ?
C8 C7 H7 118.1 . . ?
Ru1 C7 H7 118.1 . . ?
C7 C8 C9 116.5(9) . . ?
C7 C8 C12 124.8(11) . . ?
C9 C8 C12 118.6(11) . . ?
C7 C8 Ru1 69.8(6) . . ?
C9 C8 Ru1 70.5(5) . . ?
C12 C8 Ru1 127.9(6) . . ?
C10 C9 C8 121.4(10) . . ?
C10 C9 Ru1 70.6(6) . . ?
C8 C9 Ru1 72.5(6) . . ?
C10 C9 H9 118.7 . . ?
C8 C9 H9 118.7 . . ?
Ru1 C9 H9 118.7 . . ?
C9 C10 C5 122.9(10) . . ?
C9 C10 Ru1 72.8(6) . . ?
C5 C10 Ru1 72.3(5) . . ?
C9 C10 H10 118.0 . . ?
C5 C10 H10 118.0 . . ?
Ru1 C10 H10 118.0 . . ?
C5 C11 H11A 109.5 . . ?
C5 C11 H11B 109.5 . . ?
H11A C11 H11B 109.5 . . ?
C5 C11 H11C 109.5 . . ?
H11A C11 H11C 109.5 . . ?
H11B C11 H11C 109.5 . . ?
C14 C12 C8 115.8(12) . . ?
C14 C12 C13 114.3(11) . . ?
C8 C12 C13 109.3(10) . . ?
C14 C12 H12 105.5 . . ?
C8 C12 H12 105.5 . . ?
C13 C12 H12 105.5 . . ?
C12 C13 H13A 109.5 . . ?
C12 C13 H13B 109.5 . . ?
H13A C13 H13B 109.5 . . ?
C12 C13 H13C 109.5 . . ?
H13A C13 H13C 109.5 . . ?
H13B C13 H13C 109.5 . . ?
C12 C14 H14A 109.5 . . ?
C12 C14 H14B 109.5 . . ?
H14A C14 H14B 109.5 . . ?
C12 C14 H14C 109.5 . . ?
H14A C14 H14C 109.5 . . ?
H14B C14 H14C 109.5 . . ?
C1 S1 Ru1 106.6(3) . . ?
C1 S1 Ru2 87.6(3) . . ?
Ru1 S1 Ru2 84.33(7) . . ?
C2 S2 Ru2 88.8(3) . . ?
C2 S2 Ru1 105.9(3) . . ?
Ru2 S2 Ru1 85.32(7) . . ?
C3 S3 Ru1 116.9(3) . . ?
C3 S3 Ru2 105.6(3) . . ?
Ru1 S3 Ru2 84.16(7) . . ?
C4 S4 Ru2 122.3(3) . 2_656 ?
C4 S4 Ru2 106.5(3) . . ?
Ru2 S4 Ru2 73.66(7) 2_656 . ?
H1A O1 H1B 106.4 . . ?
O2 O2 H2A 66.2 2_656 . ?
O2 O2 H2B 124.0 2_656 . ?
H2A O2 H2B 109.7 . . ?

loop_
_geom_bond_atom_site_label_1
_geom_bond_atom_site_label_2
_geom_bond_distance
_geom_bond_site_symmetry_2
_geom_bond_publ_flag
Ru1 C10 2.195(10) . ?
Ru1 C6 2.204(9) . ?
Ru1 C7 2.205(9) . ?
Ru1 C9 2.222(9) . ?
Ru1 C5 2.230(9) . ?
Ru1 C8 2.248(9) . ?
Ru1 S1 2.370(2) . ?
Ru1 S2 2.394(2) . ?
Ru1 S3 2.414(2) . ?
Ru2 S4 2.290(2) 2_656 ?
Ru2 S4 2.298(2) . ?
Ru2 B3 2.335(10) . ?
Ru2 S2 2.389(2) . ?
Ru2 S3 2.423(2) . ?
Ru2 S1 2.457(2) . ?
Ru2 Ru2 2.7503(14) 2_656 ?
B3 B8 1.713(17) . ?
B3 C1 1.744(14) . ?
B3 B7 1.749(17) . ?
B3 C2 1.767(15) . ?
B3 B4 1.827(16) . ?
B4 C2 1.696(13) . ?
B4 B9 1.696(18) . ?
B4 B5 1.749(17) . ?
B4 B8 1.789(19) . ?
B4 H4 0.9599 . ?
B5 C2 1.634(13) . ?
B5 B9 1.74(2) . ?
B5 B10 1.79(2) . ?
B5 B6 1.832(18) . ?
B5 H5 0.9602 . ?
B6 B11 1.58(2) . ?
B6 C1 1.613(16) . ?
B6 B10 1.70(2) . ?
B6 C2 1.735(14) . ?
B6 H6A 0.9600 . ?
B7 C1 1.679(15) . ?
B7 B12 1.69(2) . ?
B7 B8 1.744(19) . ?
B7 B11 1.77(2) . ?
B7 H7A 0.9600 . ?
B8 B9 1.75(2) . ?
B8 B12 1.79(2) . ?
B8 H8 0.9601 . ?
B9 B10 1.80(2) . ?
B9 B12 1.81(2) . ?
B9 H9A 0.9604 . ?
B10 B11 1.84(2) . ?
B10 B12 1.84(3) . ?
B10 H10A 0.9602 . ?
B11 C1 1.647(13) . ?
B11 B12 1.73(2) . ?
B11 H11 0.9600 . ?
B12 H12A 0.9599 . ?
B13 B14 1.737(15) . ?
B13 B18 1.738(14) . ?
B13 C4 1.743(12) . ?
B13 C3 1.763(13) . ?
B13 B17 1.774(14) . ?
B13 H13 0.9600 . ?
B14 C3 1.688(12) . ?
B14 B15 1.755(15) . ?
B14 B18 1.775(15) . ?
B14 B19 1.795(15) . ?
B14 H14 0.9602 . ?
B15 C3 1.646(13) . ?
B15 B16 1.738(14) . ?
B15 B19 1.756(14) . ?
B15 B20 1.782(15) . ?
B15 H15 0.9600 . ?
B16 C3 1.692(12) . ?
B16 C4 1.736(13) . ?
B16 B20 1.752(14) . ?
B16 B21 1.800(14) . ?
B16 H16 0.9602 . ?
B17 C4 1.703(12) . ?
B17 B18 1.762(14) . ?
B17 B22 1.766(15) . ?
B17 B21 1.768(15) . ?
B17 H17 0.9602 . ?
B18 B22 1.737(17) . ?
B18 B19 1.793(17) . ?
B18 H18 0.9602 . ?
B19 B22 1.743(16) . ?
B19 B20 1.755(16) . ?
B19 H19 0.9600 . ?
B20 B21 1.752(15) . ?
B20 B22 1.759(16) . ?
B20 H20 0.9601 . ?
B21 C4 1.721(12) . ?
B21 B22 1.775(15) . ?
B21 H21 0.9600 . ?
B22 H22 0.9604 . ?
C1 C2 1.603(12) . ?
C1 S1 1.768(9) . ?
C2 S2 1.809(9) . ?
C3 C4 1.693(11) . ?
C3 S3 1.815(8) . ?
C4 S4 1.828(8) . ?
C5 C6 1.420(13) . ?
C5 C10 1.444(15) . ?
C5 C11 1.522(14) . ?
C6 C7 1.410(14) . ?
C6 H6 0.9800 . ?
C7 C8 1.415(14) . ?
C7 H7 0.9800 . ?
C8 C9 1.418(14) . ?
C8 C12 1.487(14) . ?
C9 C10 1.386(14) . ?
C9 H9 0.9800 . ?
C10 H10 0.9800 . ?
C11 H11A 0.9600 . ?
C11 H11B 0.9600 . ?
C11 H11C 0.9600 . ?
C12 C14 1.445(17) . ?
C12 C13 1.526(15) . ?
C12 H12 0.9800 . ?
C13 H13A 0.9600 . ?
C13 H13B 0.9600 . ?
C13 H13C 0.9600 . ?
C14 H14A 0.9600 . ?
C14 H14B 0.9600 . ?
C14 H14C 0.9600 . ?
S4 Ru2 2.290(2) 2_656 ?
O1 H1A 0.8500 . ?
O1 H1B 0.8500 . ?
O2 O2 1.82(6) 2_656 ?
O2 H2A 0.8499 . ?
O2 H2B 0.8500 . ?
